data_1556555
loop_
_publ_author_name
'Sunada, Y.'
'Taniyama, N.'
'Shimamoto, K.'
'Kyushin, S.'
'Nagashima, H.'

_publ_section_title
;
 Construction of a Planar Tetrapalladium Cluster by the Reaction of
 Palladium(0) Bis(isocyanide) with Cyclic Tetrasilane
;
_journal_name_full Inorganics
_journal_page_first 84
_journal_paper_doi 10.3390/inorganics5040084
_journal_volume 5
_journal_year 2017
_chemical_formula_moiety 'C51 H100 N6 Pd4 Si3'
_chemical_formula_sum 'C51 H100 N6 Pd4 Si3'
_chemical_formula_weight 1307.25
_space_group_crystal_system triclinic
_space_group_IT_number 2
_space_group_name_Hall '-P 1'
_space_group_name_H-M_alt 'P -1'
_atom_sites_solution_hydrogens geom
_atom_sites_solution_primary direct
_atom_sites_solution_secondary difmap
_cell_angle_alpha 89.593(12)
_cell_angle_beta 63.724(6)
_cell_angle_gamma 81.301(11)
_cell_formula_units_Z 2
_cell_length_a 14.505(3)
_cell_length_b 15.339(4)
_cell_length_c 15.655(4)
_cell_measurement_reflns_used 9427
_cell_measurement_temperature 193
_cell_measurement_theta_max 27.48
_cell_measurement_theta_min 3.12
_cell_volume 3080.2(13)
_computing_cell_refinement CrystalClear
_computing_data_collection 'CrystalClear (Rigaku Inc., 2008)'
_computing_data_reduction CrystalClear
_computing_molecular_graphics 'CrystalStructure 4.2.5'
_computing_publication_material 'CrystalStructure 4.2.5 (Rigaku, 2017)'
_computing_structure_refinement 'SHELXL97 (Sheldrick, 2008)'
_computing_structure_solution 'SIR2011 (Burla, et al., 2012)'
_diffrn_ambient_temperature 193
_diffrn_detector_area_resol_mean 7.111
_diffrn_measured_fraction_theta_full 0.996
_diffrn_measured_fraction_theta_max 0.993
_diffrn_measurement_device_type 'Rigaku Saturn724'
_diffrn_measurement_method \w
_diffrn_radiation_type 'Mo K\a'
_diffrn_radiation_wavelength 0.71075
_diffrn_reflns_av_R_equivalents 0.0393
_diffrn_reflns_Laue_measured_fraction_full 0.996
_diffrn_reflns_Laue_measured_fraction_max 0.993
_diffrn_reflns_limit_h_max 18
_diffrn_reflns_limit_h_min -18
_diffrn_reflns_limit_k_max 19
_diffrn_reflns_limit_k_min -19
_diffrn_reflns_limit_l_max 20
_diffrn_reflns_limit_l_min -20
_diffrn_reflns_number 38434
_diffrn_reflns_point_group_measured_fraction_full 0.996
_diffrn_reflns_point_group_measured_fraction_max 0.993
_diffrn_reflns_theta_full 25.242
_diffrn_reflns_theta_max 27.495
_diffrn_reflns_theta_min 3.080
_diffrn_standards_interval_count .
_diffrn_standards_number 0
_exptl_absorpt_coefficient_mu 1.243
_exptl_absorpt_correction_T_max 0.940
_exptl_absorpt_correction_T_min 0.863
_exptl_absorpt_correction_type multi-scan
_exptl_absorpt_process_details 'REQAB (Rigaku, 1998)'
_exptl_crystal_colour red
_exptl_crystal_density_diffrn 1.409
_exptl_crystal_density_method 'not measured'
_exptl_crystal_description block
_exptl_crystal_F_000 1348.00
_exptl_crystal_size_max 0.100
_exptl_crystal_size_mid 0.050
_exptl_crystal_size_min 0.050
_refine_diff_density_max 1.05
_refine_diff_density_min -0.67
_refine_ls_extinction_method none
_refine_ls_goodness_of_fit_ref 1.076
_refine_ls_hydrogen_treatment constr
_refine_ls_number_parameters 577
_refine_ls_number_reflns 14053
_refine_ls_number_restraints 0
_refine_ls_R_factor_all 0.0585
_refine_ls_R_factor_gt 0.0439
_refine_ls_shift/su_max 0.002
_refine_ls_structure_factor_coef Fsqd
_refine_ls_weighting_details 'w = 1/[\s^2^(Fo^2^)+(0.0453P)^2^+1.3612P] where P=(Fo^2^+2Fc^2^)/3'
_refine_ls_weighting_scheme calc
_refine_ls_wR_factor_gt 0.0933
_refine_ls_wR_factor_ref 0.1016
_reflns_Friedel_coverage 0.000
_reflns_Friedel_fraction_full .
_reflns_Friedel_fraction_max .
_reflns_number_gt 11359
_reflns_number_total 14053
_reflns_threshold_expression F^2^>2.0\s(F^2^)
_cod_data_source_file Inorganics-2017-5-84.cif
_cod_data_source_block Pd4Si3(NHCiPr)3
_cod_database_code 1556555
_shelxl_version_number 2014-1

loop_
_space_group_symop_id
_space_group_symop_operation_xyz
1 +X,+Y,+Z
2 -X,-Y,-Z

loop_
_atom_site_label
_atom_site_type_symbol
_atom_site_fract_x
_atom_site_fract_y
_atom_site_fract_z
_atom_site_U_iso_or_equiv
_atom_site_adp_type
_atom_site_occupancy
_atom_site_site_symmetry_order
_atom_site_calc_flag
_atom_site_refinement_flags_posn
_atom_site_refinement_flags_adp
_atom_site_refinement_flags_occupancy
_atom_site_disorder_assembly
_atom_site_disorder_group
Pd1 Pd 0.38085(2) 0.88810(2) 0.27741(2) 0.02438(8) Uani 1 1 d . . . . .
Pd2 Pd 0.23736(2) 0.75487(2) 0.56677(2) 0.02358(7) Uani 1 1 d . . . . .
Pd3 Pd 0.15184(2) 0.68954(2) 0.32153(2) 0.02375(8) Uani 1 1 d . . . . .
Pd4 Pd 0.24908(2) 0.78344(2) 0.39219(2) 0.02220(7) Uani 1 1 d . . . . .
Si1 Si 0.34369(8) 0.86013(7) 0.43732(7) 0.0224(2) Uani 1 1 d . . . . .
Si2 Si 0.14246(8) 0.69797(7) 0.49529(7) 0.0245(2) Uani 1 1 d . . . . .
Si3 Si 0.26036(8) 0.79491(7) 0.24397(7) 0.0265(2) Uani 1 1 d . . . . .
N1 N 0.6012(2) 0.9271(2) 0.1542(2) 0.0293(7) Uani 1 1 d . . . . .
N2 N 0.5021(3) 1.0479(2) 0.2301(2) 0.0291(7) Uani 1 1 d . . . . .
N3 N 0.2763(3) 0.6487(2) 0.7205(2) 0.0290(7) Uani 1 1 d . . . . .
N4 N 0.1412(3) 0.7496(2) 0.7870(2) 0.0305(7) Uani 1 1 d . . . . .
N5 N 0.0057(2) 0.6498(2) 0.2350(2) 0.0285(7) Uani 1 1 d . . . . .
N6 N 0.1373(3) 0.5456(2) 0.1919(2) 0.0283(7) Uani 1 1 d . . . . .
C1 C 0.5009(3) 0.9609(3) 0.2157(3) 0.0264(8) Uani 1 1 d . . . . .
C2 C 0.6646(3) 0.9931(3) 0.1304(3) 0.0355(10) Uani 1 1 d . . . . .
C3 C 0.6024(3) 1.0683(3) 0.1785(3) 0.0355(10) Uani 1 1 d . . . . .
C4 C 0.6279(3) 0.8357(3) 0.1139(3) 0.0344(9) Uani 1 1 d . . . . .
H4 H 0.5658 0.8071 0.1521 0.041 Uiso 1 1 calc R U . . .
C5 C 0.7190(4) 0.7818(3) 0.1253(4) 0.0517(13) Uani 1 1 d . . . . .
H5A H 0.7018 0.7804 0.1932 0.062 Uiso 1 1 calc R U . . .
H5B H 0.7815 0.8091 0.0921 0.062 Uiso 1 1 calc R U . . .
H5C H 0.7323 0.7214 0.0978 0.062 Uiso 1 1 calc R U . . .
C6 C 0.6421(4) 0.8312(3) 0.0117(3) 0.0451(11) Uani 1 1 d . . . . .
H6A H 0.5836 0.8694 0.0079 0.054 Uiso 1 1 calc R U . . .
H6B H 0.6444 0.7702 -0.0081 0.054 Uiso 1 1 calc R U . . .
H6C H 0.7074 0.8513 -0.0305 0.054 Uiso 1 1 calc R U . . .
C7 C 0.4041(3) 1.1082(3) 0.2866(3) 0.0363(10) Uani 1 1 d . . . . .
H7 H 0.3501 1.0701 0.3201 0.044 Uiso 1 1 calc R U . . .
C8 C 0.4072(4) 1.1650(3) 0.3637(3) 0.0500(12) Uani 1 1 d . . . . .
H8A H 0.4615 1.2018 0.3344 0.060 Uiso 1 1 calc R U . . .
H8B H 0.4227 1.1269 0.4078 0.060 Uiso 1 1 calc R U . . .
H8C H 0.3395 1.2029 0.3988 0.060 Uiso 1 1 calc R U . . .
C9 C 0.3689(4) 1.1623(3) 0.2215(4) 0.0521(13) Uani 1 1 d . . . . .
H9A H 0.3588 1.1225 0.1788 0.063 Uiso 1 1 calc R U . . .
H9B H 0.4222 1.1977 0.1835 0.063 Uiso 1 1 calc R U . . .
H9C H 0.3031 1.2016 0.2601 0.063 Uiso 1 1 calc R U . . .
C10 C 0.7794(3) 0.9764(3) 0.0673(3) 0.0497(12) Uani 1 1 d . . . . .
H10A H 0.8162 0.9900 0.1037 0.060 Uiso 1 1 calc R U . . .
H10B H 0.7957 1.0140 0.0133 0.060 Uiso 1 1 calc R U . . .
H10C H 0.8016 0.9141 0.0434 0.060 Uiso 1 1 calc R U . . .
C11 C 0.6323(4) 1.1566(3) 0.1805(3) 0.0511(13) Uani 1 1 d . . . . .
H11A H 0.6633 1.1763 0.1155 0.061 Uiso 1 1 calc R U . . .
H11B H 0.6832 1.1525 0.2063 0.061 Uiso 1 1 calc R U . . .
H11C H 0.5703 1.1991 0.2209 0.061 Uiso 1 1 calc R U . . .
C12 C 0.2153(3) 0.7153(2) 0.7004(2) 0.0258(8) Uani 1 1 d . . . . .
C13 C 0.2392(3) 0.6451(3) 0.8196(3) 0.0346(10) Uani 1 1 d . . . . .
C14 C 0.1543(4) 0.7067(3) 0.8606(3) 0.0382(10) Uani 1 1 d . . . . .
C15 C 0.3707(3) 0.5984(3) 0.6424(3) 0.0329(9) Uani 1 1 d . . . . .
H15 H 0.3681 0.6155 0.5817 0.039 Uiso 1 1 calc R U . . .
C16 C 0.3734(4) 0.4996(3) 0.6445(4) 0.0544(14) Uani 1 1 d . . . . .
H16A H 0.3126 0.4849 0.6391 0.065 Uiso 1 1 calc R U . . .
H16B H 0.3719 0.4800 0.7047 0.065 Uiso 1 1 calc R U . . .
H16C H 0.4373 0.4698 0.5909 0.065 Uiso 1 1 calc R U . . .
C17 C 0.4680(4) 0.6268(4) 0.6387(4) 0.0547(13) Uani 1 1 d . . . . .
H17A H 0.4713 0.6155 0.6990 0.066 Uiso 1 1 calc R U . . .
H17B H 0.4659 0.6900 0.6286 0.066 Uiso 1 1 calc R U . . .
H17C H 0.5297 0.5932 0.5860 0.066 Uiso 1 1 calc R U . . .
C18 C 0.0591(3) 0.8227(3) 0.7944(3) 0.0344(9) Uani 1 1 d . . . . .
H18 H 0.0771 0.8392 0.7276 0.041 Uiso 1 1 calc R U . . .
C19 C -0.0468(3) 0.7946(3) 0.8319(3) 0.0465(12) Uani 1 1 d . . . . .
H19A H -0.0662 0.7735 0.8959 0.056 Uiso 1 1 calc R U . . .
H19B H -0.0442 0.7470 0.7891 0.056 Uiso 1 1 calc R U . . .
H19C H -0.0987 0.8452 0.8351 0.056 Uiso 1 1 calc R U . . .
C20 C 0.0590(4) 0.9050(3) 0.8482(3) 0.0450(11) Uani 1 1 d . . . . .
H20A H 0.1267 0.9246 0.8154 0.054 Uiso 1 1 calc R U . . .
H20B H 0.0462 0.8912 0.9134 0.054 Uiso 1 1 calc R U . . .
H20C H 0.0039 0.9520 0.8506 0.054 Uiso 1 1 calc R U . . .
C21 C 0.2887(4) 0.5801(3) 0.8656(4) 0.0548(14) Uani 1 1 d . . . . .
H21A H 0.2390 0.5419 0.9036 0.066 Uiso 1 1 calc R U . . .
H21B H 0.3084 0.6122 0.9072 0.066 Uiso 1 1 calc R U . . .
H21C H 0.3510 0.5439 0.8161 0.066 Uiso 1 1 calc R U . . .
C22 C 0.0864(4) 0.7298(4) 0.9654(3) 0.0607(15) Uani 1 1 d . . . . .
H22A H 0.1280 0.7494 0.9944 0.073 Uiso 1 1 calc R U . . .
H22B H 0.0579 0.6776 0.9961 0.073 Uiso 1 1 calc R U . . .
H22C H 0.0291 0.7773 0.9740 0.073 Uiso 1 1 calc R U . . .
C23 C 0.0960(3) 0.6253(2) 0.2426(3) 0.0250(8) Uani 1 1 d . . . . .
C24 C -0.0090(3) 0.5859(3) 0.1812(3) 0.0345(10) Uani 1 1 d . . . . .
C25 C 0.0734(4) 0.5212(3) 0.1541(3) 0.0347(10) Uani 1 1 d . . . . .
C26 C -0.0615(3) 0.7356(3) 0.2809(3) 0.0314(9) Uani 1 1 d . . . . .
H26 H -0.0293 0.7609 0.3178 0.038 Uiso 1 1 calc R U . . .
C27 C -0.1707(3) 0.7254(3) 0.3530(3) 0.0480(12) Uani 1 1 d . . . . .
H27A H -0.1670 0.6885 0.4031 0.058 Uiso 1 1 calc R U . . .
H27B H -0.2044 0.6973 0.3209 0.058 Uiso 1 1 calc R U . . .
H27C H -0.2113 0.7837 0.3815 0.058 Uiso 1 1 calc R U . . .
C28 C -0.0607(4) 0.8012(3) 0.2081(3) 0.0422(11) Uani 1 1 d . . . . .
H28A H -0.0871 0.7774 0.1669 0.051 Uiso 1 1 calc R U . . .
H28B H 0.0107 0.8117 0.1692 0.051 Uiso 1 1 calc R U . . .
H28C H -0.1053 0.8570 0.2411 0.051 Uiso 1 1 calc R U . . .
C29 C 0.2338(3) 0.4947(3) 0.1885(3) 0.0349(9) Uani 1 1 d . . . . .
H29 H 0.2632 0.5357 0.2154 0.042 Uiso 1 1 calc R U . . .
C30 C 0.2105(4) 0.4185(3) 0.2535(4) 0.0527(13) Uani 1 1 d . . . . .
H30A H 0.1769 0.3783 0.2326 0.063 Uiso 1 1 calc R U . . .
H30B H 0.1639 0.4417 0.3193 0.063 Uiso 1 1 calc R U . . .
H30C H 0.2758 0.3864 0.2505 0.063 Uiso 1 1 calc R U . . .
C31 C 0.3174(4) 0.4649(3) 0.0878(3) 0.0545(13) Uani 1 1 d . . . . .
H31A H 0.3355 0.5167 0.0507 0.065 Uiso 1 1 calc R U . . .
H31B H 0.2912 0.4262 0.0573 0.065 Uiso 1 1 calc R U . . .
H31C H 0.3796 0.4326 0.0907 0.065 Uiso 1 1 calc R U . . .
C32 C -0.1015(4) 0.5925(3) 0.1612(4) 0.0504(12) Uani 1 1 d . . . . .
H32A H -0.1381 0.5426 0.1873 0.061 Uiso 1 1 calc R U . . .
H32B H -0.0782 0.5911 0.0921 0.061 Uiso 1 1 calc R U . . .
H32C H -0.1487 0.6480 0.1913 0.061 Uiso 1 1 calc R U . . .
C33 C 0.0947(5) 0.4359(3) 0.0962(4) 0.0608(15) Uani 1 1 d . . . . .
H33A H 0.0973 0.4490 0.0339 0.073 Uiso 1 1 calc R U . . .
H33B H 0.0390 0.4013 0.1301 0.073 Uiso 1 1 calc R U . . .
H33C H 0.1617 0.4018 0.0870 0.073 Uiso 1 1 calc R U . . .
C34 C 0.4703(3) 0.8126(2) 0.4435(3) 0.0275(8) Uani 1 1 d . . . . .
H34 H 0.4514 0.8012 0.5118 0.033 Uiso 1 1 calc R U . . .
C35 C 0.5196(3) 0.7243(3) 0.3859(3) 0.0419(11) Uani 1 1 d . . . . .
H35A H 0.5800 0.6987 0.3958 0.050 Uiso 1 1 calc R U . . .
H35B H 0.5422 0.7332 0.3180 0.050 Uiso 1 1 calc R U . . .
H35C H 0.4685 0.6840 0.4069 0.050 Uiso 1 1 calc R U . . .
C36 C 0.5498(3) 0.8762(3) 0.4137(3) 0.0344(9) Uani 1 1 d . . . . .
H36A H 0.5687 0.8905 0.3475 0.041 Uiso 1 1 calc R U . . .
H36B H 0.6122 0.8482 0.4189 0.041 Uiso 1 1 calc R U . . .
H36C H 0.5190 0.9306 0.4555 0.041 Uiso 1 1 calc R U . . .
C37 C 0.2948(3) 0.9705(2) 0.5120(3) 0.0277(8) Uani 1 1 d . . . . .
H37 H 0.3476 1.0099 0.4799 0.033 Uiso 1 1 calc R U . . .
C38 C 0.2839(4) 0.9609(3) 0.6133(3) 0.0445(11) Uani 1 1 d . . . . .
H38A H 0.3501 0.9310 0.6102 0.053 Uiso 1 1 calc R U . . .
H38B H 0.2290 0.9259 0.6482 0.053 Uiso 1 1 calc R U . . .
H38C H 0.2655 1.0195 0.6463 0.053 Uiso 1 1 calc R U . . .
C39 C 0.1915(3) 1.0156(3) 0.5149(4) 0.0470(12) Uani 1 1 d . . . . .
H39A H 0.1712 1.0742 0.5486 0.056 Uiso 1 1 calc R U . . .
H39B H 0.1373 0.9796 0.5485 0.056 Uiso 1 1 calc R U . . .
H39C H 0.2001 1.0219 0.4496 0.056 Uiso 1 1 calc R U . . .
C40 C 0.1606(3) 0.5722(3) 0.4953(3) 0.0364(10) Uani 1 1 d . . . . .
H40 H 0.1222 0.5518 0.4617 0.044 Uiso 1 1 calc R U . . .
C41 C 0.2744(4) 0.5299(3) 0.4389(4) 0.0482(12) Uani 1 1 d . . . . .
H41A H 0.2796 0.4655 0.4343 0.058 Uiso 1 1 calc R U . . .
H41B H 0.3145 0.5456 0.4714 0.058 Uiso 1 1 calc R U . . .
H41C H 0.3025 0.5515 0.3746 0.058 Uiso 1 1 calc R U . . .
C42 C 0.1134(4) 0.5384(3) 0.5962(4) 0.0542(13) Uani 1 1 d . . . . .
H42A H 0.1516 0.5541 0.6306 0.065 Uiso 1 1 calc R U . . .
H42B H 0.1188 0.4740 0.5914 0.065 Uiso 1 1 calc R U . . .
H42C H 0.0400 0.5655 0.6308 0.065 Uiso 1 1 calc R U . . .
C43 C -0.0042(3) 0.7366(3) 0.5735(3) 0.0305(9) Uani 1 1 d . . . . .
H43 H -0.0221 0.7141 0.6382 0.037 Uiso 1 1 calc R U . . .
C44 C -0.0698(3) 0.6982(4) 0.5339(3) 0.0480(12) Uani 1 1 d . . . . .
H44A H -0.0559 0.7210 0.4714 0.058 Uiso 1 1 calc R U . . .
H44B H -0.1439 0.7154 0.5778 0.058 Uiso 1 1 calc R U . . .
H44C H -0.0518 0.6336 0.5269 0.058 Uiso 1 1 calc R U . . .
C45 C -0.0313(4) 0.8375(3) 0.5860(4) 0.0516(13) Uani 1 1 d . . . . .
H45A H -0.1040 0.8549 0.6335 0.062 Uiso 1 1 calc R U . . .
H45B H -0.0218 0.8611 0.5248 0.062 Uiso 1 1 calc R U . . .
H45C H 0.0145 0.8610 0.6076 0.062 Uiso 1 1 calc R U . . .
C46 C 0.3752(4) 0.7422(3) 0.1273(3) 0.0428(11) Uani 1 1 d . . . . .
C47 C 0.3435(5) 0.7161(4) 0.0518(3) 0.0646(16) Uani 1 1 d . . . . .
H47A H 0.3019 0.6685 0.0739 0.078 Uiso 1 1 calc R U . . .
H47B H 0.4061 0.6955 -0.0077 0.078 Uiso 1 1 calc R U . . .
H47C H 0.3021 0.7673 0.0404 0.078 Uiso 1 1 calc R U . . .
C48 C 0.4411(4) 0.6636(3) 0.1470(3) 0.0545(14) Uani 1 1 d . . . . .
H48A H 0.5044 0.6431 0.0881 0.065 Uiso 1 1 calc R U . . .
H48B H 0.4005 0.6154 0.1695 0.065 Uiso 1 1 calc R U . . .
H48C H 0.4601 0.6822 0.1960 0.065 Uiso 1 1 calc R U . . .
C49 C 0.1833(4) 0.8874(3) 0.2065(3) 0.0387(10) Uani 1 1 d . . . . .
C50 C 0.2527(5) 0.9541(4) 0.1500(4) 0.0643(16) Uani 1 1 d . . . . .
H50A H 0.2776 0.9817 0.1904 0.077 Uiso 1 1 calc R U . . .
H50B H 0.2124 0.9997 0.1303 0.077 Uiso 1 1 calc R U . . .
H50C H 0.3125 0.9235 0.0934 0.077 Uiso 1 1 calc R U . . .
C51 C 0.0896(4) 0.9335(3) 0.2941(4) 0.0529(13) Uani 1 1 d . . . . .
H51A H 0.0491 0.9789 0.2743 0.064 Uiso 1 1 calc R U . . .
H51B H 0.1134 0.9613 0.3353 0.064 Uiso 1 1 calc R U . . .
H51C H 0.0459 0.8902 0.3293 0.064 Uiso 1 1 calc R U . . .

loop_
_atom_site_aniso_label
_atom_site_aniso_U_11
_atom_site_aniso_U_22
_atom_site_aniso_U_33
_atom_site_aniso_U_23
_atom_site_aniso_U_13
_atom_site_aniso_U_12
Pd1 0.02255(15) 0.02815(16) 0.02228(15) 0.00373(11) -0.00871(12) -0.00810(12)
Pd2 0.02381(15) 0.02657(16) 0.02012(15) 0.00252(11) -0.00955(12) -0.00437(12)
Pd3 0.02231(15) 0.02508(16) 0.02494(15) -0.00119(11) -0.01116(12) -0.00496(12)
Pd4 0.02209(14) 0.02603(15) 0.01997(14) 0.00278(11) -0.00957(11) -0.00775(12)
Si1 0.0200(5) 0.0220(5) 0.0248(5) -0.0017(4) -0.0100(4) -0.0023(4)
Si2 0.0199(5) 0.0260(5) 0.0268(5) 0.0050(4) -0.0096(4) -0.0046(4)
Si3 0.0290(6) 0.0292(6) 0.0228(5) 0.0024(4) -0.0122(4) -0.0068(5)
N1 0.0245(17) 0.0384(19) 0.0241(17) 0.0059(14) -0.0085(14) -0.0104(15)
N2 0.0294(18) 0.0328(18) 0.0262(17) 0.0082(14) -0.0114(14) -0.0119(15)
N3 0.0326(18) 0.0272(17) 0.0272(17) 0.0021(13) -0.0147(15) -0.0010(14)
N4 0.0347(19) 0.0300(18) 0.0235(17) 0.0051(14) -0.0102(15) -0.0052(15)
N5 0.0285(17) 0.0344(19) 0.0251(17) 0.0001(14) -0.0130(14) -0.0091(15)
N6 0.0323(18) 0.0222(16) 0.0295(18) -0.0023(13) -0.0131(15) -0.0042(14)
C1 0.0263(19) 0.032(2) 0.0213(19) 0.0047(15) -0.0099(16) -0.0072(16)
C2 0.033(2) 0.056(3) 0.023(2) 0.0093(19) -0.0116(17) -0.025(2)
C3 0.035(2) 0.046(3) 0.027(2) 0.0070(19) -0.0111(18) -0.019(2)
C4 0.028(2) 0.036(2) 0.037(2) -0.0008(18) -0.0121(18) -0.0046(18)
C5 0.037(3) 0.053(3) 0.054(3) 0.002(2) -0.014(2) 0.002(2)
C6 0.044(3) 0.058(3) 0.032(2) -0.004(2) -0.013(2) -0.017(2)
C7 0.039(2) 0.035(2) 0.034(2) 0.0047(18) -0.0139(19) -0.0129(19)
C8 0.058(3) 0.048(3) 0.040(3) -0.002(2) -0.015(2) -0.018(2)
C9 0.055(3) 0.048(3) 0.054(3) 0.009(2) -0.026(3) -0.002(2)
C10 0.038(3) 0.068(3) 0.042(3) 0.003(2) -0.012(2) -0.024(2)
C11 0.053(3) 0.054(3) 0.046(3) 0.006(2) -0.016(2) -0.027(3)
C12 0.029(2) 0.030(2) 0.0150(17) 0.0029(15) -0.0057(15) -0.0068(16)
C13 0.045(3) 0.039(2) 0.025(2) 0.0122(18) -0.0198(19) -0.011(2)
C14 0.047(3) 0.045(3) 0.021(2) 0.0082(18) -0.0131(19) -0.010(2)
C15 0.038(2) 0.028(2) 0.034(2) -0.0027(17) -0.0193(19) 0.0026(18)
C16 0.078(4) 0.029(2) 0.056(3) 0.000(2) -0.033(3) 0.003(2)
C17 0.038(3) 0.065(3) 0.059(3) -0.007(3) -0.020(2) -0.004(2)
C18 0.032(2) 0.035(2) 0.028(2) -0.0016(17) -0.0079(18) -0.0020(18)
C19 0.034(2) 0.058(3) 0.039(3) 0.002(2) -0.009(2) -0.008(2)
C20 0.047(3) 0.036(3) 0.041(3) -0.003(2) -0.013(2) -0.002(2)
C21 0.074(4) 0.055(3) 0.046(3) 0.014(2) -0.038(3) -0.003(3)
C22 0.071(4) 0.082(4) 0.022(2) 0.009(2) -0.017(2) -0.005(3)
C23 0.0235(18) 0.028(2) 0.0229(19) -0.0022(15) -0.0087(15) -0.0059(16)
C24 0.040(2) 0.041(2) 0.032(2) 0.0042(18) -0.0203(19) -0.021(2)
C25 0.047(3) 0.031(2) 0.033(2) -0.0030(18) -0.022(2) -0.015(2)
C26 0.028(2) 0.037(2) 0.028(2) -0.0001(17) -0.0133(17) -0.0031(18)
C27 0.029(2) 0.066(3) 0.043(3) 0.004(2) -0.014(2) -0.002(2)
C28 0.045(3) 0.045(3) 0.042(3) 0.001(2) -0.026(2) -0.004(2)
C29 0.034(2) 0.028(2) 0.037(2) -0.0046(18) -0.0122(19) -0.0020(18)
C30 0.055(3) 0.044(3) 0.062(3) 0.010(2) -0.030(3) -0.004(2)
C31 0.047(3) 0.049(3) 0.051(3) -0.014(2) -0.009(2) 0.002(2)
C32 0.047(3) 0.063(3) 0.057(3) 0.003(3) -0.034(3) -0.021(2)
C33 0.095(5) 0.036(3) 0.067(4) -0.006(2) -0.049(3) -0.012(3)
C34 0.0247(19) 0.029(2) 0.030(2) 0.0058(16) -0.0126(16) -0.0051(16)
C35 0.028(2) 0.029(2) 0.065(3) 0.000(2) -0.019(2) 0.0032(18)
C36 0.0199(19) 0.041(2) 0.044(2) -0.0014(19) -0.0157(18) -0.0045(17)
C37 0.027(2) 0.025(2) 0.028(2) -0.0021(16) -0.0094(16) -0.0061(16)
C38 0.058(3) 0.039(3) 0.030(2) -0.0060(19) -0.013(2) -0.013(2)
C39 0.035(2) 0.037(3) 0.060(3) -0.018(2) -0.018(2) 0.009(2)
C40 0.042(2) 0.025(2) 0.053(3) 0.0039(19) -0.030(2) -0.0080(19)
C41 0.051(3) 0.029(2) 0.065(3) -0.005(2) -0.032(3) 0.010(2)
C42 0.063(3) 0.037(3) 0.063(3) 0.023(2) -0.027(3) -0.016(2)
C43 0.0233(19) 0.039(2) 0.026(2) 0.0064(17) -0.0085(16) -0.0040(17)
C44 0.026(2) 0.083(4) 0.037(3) 0.012(2) -0.0135(19) -0.019(2)
C45 0.033(2) 0.052(3) 0.056(3) 0.005(2) -0.011(2) 0.007(2)
C46 0.042(3) 0.055(3) 0.025(2) -0.004(2) -0.0082(19) -0.012(2)
C47 0.075(4) 0.092(4) 0.028(3) -0.010(3) -0.018(3) -0.033(3)
C48 0.031(2) 0.063(3) 0.048(3) -0.023(2) 0.001(2) -0.007(2)
C49 0.046(3) 0.040(2) 0.042(3) 0.018(2) -0.028(2) -0.016(2)
C50 0.082(4) 0.060(3) 0.081(4) 0.041(3) -0.058(4) -0.034(3)
C51 0.061(3) 0.037(3) 0.071(4) 0.002(2) -0.043(3) 0.007(2)

loop_
_atom_type_symbol
_atom_type_description
_atom_type_scat_dispersion_real
_atom_type_scat_dispersion_imag
_atom_type_scat_source
C C 0.0033 0.0016
;
International Tables for Crystallography
(Vol. C, Tables 4.2.6.8 and 6.1.1.4)
;
H H 0.0000 0.0000
;
International Tables for Crystallography
(Vol. C, Table 6.1.1.4)
;
N N 0.0061 0.0033
;
International Tables for Crystallography
(Vol. C, Tables 4.2.6.8 and 6.1.1.4)
;
Pd Pd -0.9988 1.0072
;
International Tables for Crystallography
(Vol. C, Tables 4.2.6.8 and 6.1.1.4)
;
Si Si 0.0817 0.0704
;
International Tables for Crystallography
(Vol. C, Tables 4.2.6.8 and 6.1.1.4)
;

loop_
_geom_angle_atom_site_label_1
_geom_angle_atom_site_label_2
_geom_angle_atom_site_label_3
_geom_angle
_geom_angle_site_symmetry_1
_geom_angle_site_symmetry_3
C1 Pd1 Si1 112.24(10) . .
C1 Pd1 Si3 144.65(11) . .
Si1 Pd1 Si3 102.60(4) . .
C1 Pd1 Pd4 163.61(10) . .
Si1 Pd1 Pd4 52.53(3) . .
Si3 Pd1 Pd4 50.08(3) . .
C12 Pd2 Si2 118.18(11) . .
C12 Pd2 Si1 139.59(11) . .
Si2 Pd2 Si1 102.21(4) . .
C12 Pd2 Pd4 170.18(10) . .
Si2 Pd2 Pd4 52.31(3) . .
Si1 Pd2 Pd4 50.05(2) . .
C23 Pd3 Si3 117.02(10) . .
C23 Pd3 Si2 140.99(10) . .
Si3 Pd3 Si2 101.99(4) . .
C23 Pd3 Pd4 169.15(10) . .
Si3 Pd3 Pd4 52.42(3) . .
Si2 Pd3 Pd4 49.69(2) . .
Si2 Pd4 Si3 120.31(4) . .
Si2 Pd4 Si1 120.18(4) . .
Si3 Pd4 Si1 119.50(4) . .
Si2 Pd4 Pd2 56.48(3) . .
Si3 Pd4 Pd2 175.17(3) . .
Si1 Pd4 Pd2 63.89(3) . .
Si2 Pd4 Pd1 176.26(3) . .
Si3 Pd4 Pd1 63.42(3) . .
Si1 Pd4 Pd1 56.09(3) . .
Pd2 Pd4 Pd1 119.783(17) . .
Si2 Pd4 Pd3 64.30(3) . .
Si3 Pd4 Pd3 56.18(3) . .
Si1 Pd4 Pd3 174.52(3) . .
Pd2 Pd4 Pd3 120.196(18) . .
Pd1 Pd4 Pd3 119.41(2) . .
C34 Si1 C37 105.15(17) . .
C34 Si1 Pd4 125.85(12) . .
C37 Si1 Pd4 126.47(13) . .
C34 Si1 Pd1 109.39(13) . .
C37 Si1 Pd1 108.69(13) . .
Pd4 Si1 Pd1 71.38(3) . .
C34 Si1 Pd2 91.91(12) . .
C37 Si1 Pd2 100.39(12) . .
Pd4 Si1 Pd2 66.06(3) . .
Pd1 Si1 Pd2 137.15(4) . .
C40 Si2 C43 104.75(19) . .
C40 Si2 Pd4 128.66(15) . .
C43 Si2 Pd4 123.74(13) . .
C40 Si2 Pd2 110.28(13) . .
C43 Si2 Pd2 109.06(13) . .
Pd4 Si2 Pd2 71.21(4) . .
C40 Si2 Pd3 90.46(14) . .
C43 Si2 Pd3 101.49(13) . .
Pd4 Si2 Pd3 66.01(3) . .
Pd2 Si2 Pd3 136.37(4) . .
C46 Si3 C49 105.5(2) . .
C46 Si3 Pd4 126.16(16) . .
C49 Si3 Pd4 125.36(15) . .
C46 Si3 Pd3 110.14(15) . .
C49 Si3 Pd3 109.01(14) . .
Pd4 Si3 Pd3 71.40(3) . .
C46 Si3 Pd1 91.16(14) . .
C49 Si3 Pd1 99.23(14) . .
Pd4 Si3 Pd1 66.50(3) . .
Pd3 Si3 Pd1 137.60(5) . .
C1 N1 C2 110.9(3) . .
C1 N1 C4 120.2(3) . .
C2 N1 C4 128.5(3) . .
C1 N2 C3 111.2(3) . .
C1 N2 C7 120.1(3) . .
C3 N2 C7 128.5(3) . .
C12 N3 C13 110.2(3) . .
C12 N3 C15 120.1(3) . .
C13 N3 C15 129.5(3) . .
C12 N4 C14 111.7(3) . .
C12 N4 C18 120.0(3) . .
C14 N4 C18 128.2(3) . .
C23 N5 C24 111.3(3) . .
C23 N5 C26 119.7(3) . .
C24 N5 C26 129.0(3) . .
C23 N6 C25 111.1(3) . .
C23 N6 C29 120.0(3) . .
C25 N6 C29 128.7(3) . .
N2 C1 N1 104.6(3) . .
N2 C1 Pd1 130.2(3) . .
N1 C1 Pd1 125.1(3) . .
C3 C2 N1 106.5(4) . .
C3 C2 C10 129.5(4) . .
N1 C2 C10 124.0(4) . .
C2 C3 N2 106.8(4) . .
C2 C3 C11 127.7(4) . .
N2 C3 C11 125.4(4) . .
N1 C4 C6 111.7(3) . .
N1 C4 C5 113.5(4) . .
C6 C4 C5 112.9(4) . .
N1 C4 H4 106.0 . .
C6 C4 H4 106.0 . .
C5 C4 H4 106.0 . .
C4 C5 H5A 109.5 . .
C4 C5 H5B 109.5 . .
H5A C5 H5B 109.5 . .
C4 C5 H5C 109.5 . .
H5A C5 H5C 109.5 . .
H5B C5 H5C 109.5 . .
C4 C6 H6A 109.5 . .
C4 C6 H6B 109.5 . .
H6A C6 H6B 109.5 . .
C4 C6 H6C 109.5 . .
H6A C6 H6C 109.5 . .
H6B C6 H6C 109.5 . .
N2 C7 C8 113.9(4) . .
N2 C7 C9 110.4(4) . .
C8 C7 C9 112.6(4) . .
N2 C7 H7 106.4 . .
C8 C7 H7 106.4 . .
C9 C7 H7 106.4 . .
C7 C8 H8A 109.5 . .
C7 C8 H8B 109.5 . .
H8A C8 H8B 109.5 . .
C7 C8 H8C 109.5 . .
H8A C8 H8C 109.5 . .
H8B C8 H8C 109.5 . .
C7 C9 H9A 109.5 . .
C7 C9 H9B 109.5 . .
H9A C9 H9B 109.5 . .
C7 C9 H9C 109.5 . .
H9A C9 H9C 109.5 . .
H9B C9 H9C 109.5 . .
C2 C10 H10A 109.5 . .
C2 C10 H10B 109.5 . .
H10A C10 H10B 109.5 . .
C2 C10 H10C 109.5 . .
H10A C10 H10C 109.5 . .
H10B C10 H10C 109.5 . .
C3 C11 H11A 109.5 . .
C3 C11 H11B 109.5 . .
H11A C11 H11B 109.5 . .
C3 C11 H11C 109.5 . .
H11A C11 H11C 109.5 . .
H11B C11 H11C 109.5 . .
N4 C12 N3 104.2(3) . .
N4 C12 Pd2 128.7(3) . .
N3 C12 Pd2 127.2(3) . .
C14 C13 N3 107.1(3) . .
C14 C13 C21 129.1(4) . .
N3 C13 C21 123.8(4) . .
C13 C14 N4 106.8(4) . .
C13 C14 C22 127.9(4) . .
N4 C14 C22 125.3(4) . .
N3 C15 C16 113.1(4) . .
N3 C15 C17 110.8(3) . .
C16 C15 C17 113.4(4) . .
N3 C15 H15 106.3 . .
C16 C15 H15 106.3 . .
C17 C15 H15 106.3 . .
C15 C16 H16A 109.5 . .
C15 C16 H16B 109.5 . .
H16A C16 H16B 109.5 . .
C15 C16 H16C 109.5 . .
H16A C16 H16C 109.5 . .
H16B C16 H16C 109.5 . .
C15 C17 H17A 109.5 . .
C15 C17 H17B 109.5 . .
H17A C17 H17B 109.5 . .
C15 C17 H17C 109.5 . .
H17A C17 H17C 109.5 . .
H17B C17 H17C 109.5 . .
N4 C18 C19 112.4(4) . .
N4 C18 C20 112.3(4) . .
C19 C18 C20 113.3(4) . .
N4 C18 H18 106.0 . .
C19 C18 H18 106.0 . .
C20 C18 H18 106.0 . .
C18 C19 H19A 109.5 . .
C18 C19 H19B 109.5 . .
H19A C19 H19B 109.5 . .
C18 C19 H19C 109.5 . .
H19A C19 H19C 109.5 . .
H19B C19 H19C 109.5 . .
C18 C20 H20A 109.5 . .
C18 C20 H20B 109.5 . .
H20A C20 H20B 109.5 . .
C18 C20 H20C 109.5 . .
H20A C20 H20C 109.5 . .
H20B C20 H20C 109.5 . .
C13 C21 H21A 109.5 . .
C13 C21 H21B 109.5 . .
H21A C21 H21B 109.5 . .
C13 C21 H21C 109.5 . .
H21A C21 H21C 109.5 . .
H21B C21 H21C 109.5 . .
C14 C22 H22A 109.5 . .
C14 C22 H22B 109.5 . .
H22A C22 H22B 109.5 . .
C14 C22 H22C 109.5 . .
H22A C22 H22C 109.5 . .
H22B C22 H22C 109.5 . .
N5 C23 N6 103.9(3) . .
N5 C23 Pd3 128.1(3) . .
N6 C23 Pd3 127.9(3) . .
C25 C24 N5 106.6(3) . .
C25 C24 C32 129.1(4) . .
N5 C24 C32 124.3(4) . .
C24 C25 N6 107.1(3) . .
C24 C25 C33 128.0(4) . .
N6 C25 C33 124.9(4) . .
N5 C26 C28 111.9(3) . .
N5 C26 C27 112.9(4) . .
C28 C26 C27 112.8(4) . .
N5 C26 H26 106.2 . .
C28 C26 H26 106.2 . .
C27 C26 H26 106.2 . .
C26 C27 H27A 109.5 . .
C26 C27 H27B 109.5 . .
H27A C27 H27B 109.5 . .
C26 C27 H27C 109.5 . .
H27A C27 H27C 109.5 . .
H27B C27 H27C 109.5 . .
C26 C28 H28A 109.5 . .
C26 C28 H28B 109.5 . .
H28A C28 H28B 109.5 . .
C26 C28 H28C 109.5 . .
H28A C28 H28C 109.5 . .
H28B C28 H28C 109.5 . .
N6 C29 C30 111.2(4) . .
N6 C29 C31 113.7(4) . .
C30 C29 C31 112.3(4) . .
N6 C29 H29 106.3 . .
C30 C29 H29 106.3 . .
C31 C29 H29 106.3 . .
C29 C30 H30A 109.5 . .
C29 C30 H30B 109.5 . .
H30A C30 H30B 109.5 . .
C29 C30 H30C 109.5 . .
H30A C30 H30C 109.5 . .
H30B C30 H30C 109.5 . .
C29 C31 H31A 109.5 . .
C29 C31 H31B 109.5 . .
H31A C31 H31B 109.5 . .
C29 C31 H31C 109.5 . .
H31A C31 H31C 109.5 . .
H31B C31 H31C 109.5 . .
C24 C32 H32A 109.5 . .
C24 C32 H32B 109.5 . .
H32A C32 H32B 109.5 . .
C24 C32 H32C 109.5 . .
H32A C32 H32C 109.5 . .
H32B C32 H32C 109.5 . .
C25 C33 H33A 109.5 . .
C25 C33 H33B 109.5 . .
H33A C33 H33B 109.5 . .
C25 C33 H33C 109.5 . .
H33A C33 H33C 109.5 . .
H33B C33 H33C 109.5 . .
C35 C34 C36 110.5(3) . .
C35 C34 Si1 111.3(3) . .
C36 C34 Si1 113.6(3) . .
C35 C34 H34 107.0 . .
C36 C34 H34 107.0 . .
Si1 C34 H34 107.0 . .
C34 C35 H35A 109.5 . .
C34 C35 H35B 109.5 . .
H35A C35 H35B 109.5 . .
C34 C35 H35C 109.5 . .
H35A C35 H35C 109.5 . .
H35B C35 H35C 109.5 . .
C34 C36 H36A 109.5 . .
C34 C36 H36B 109.5 . .
H36A C36 H36B 109.5 . .
C34 C36 H36C 109.5 . .
H36A C36 H36C 109.5 . .
H36B C36 H36C 109.5 . .
C38 C37 C39 110.5(4) . .
C38 C37 Si1 112.7(3) . .
C39 C37 Si1 110.9(3) . .
C38 C37 H37 107.5 . .
C39 C37 H37 107.5 . .
Si1 C37 H37 107.5 . .
C37 C38 H38A 109.5 . .
C37 C38 H38B 109.5 . .
H38A C38 H38B 109.5 . .
C37 C38 H38C 109.5 . .
H38A C38 H38C 109.5 . .
H38B C38 H38C 109.5 . .
C37 C39 H39A 109.5 . .
C37 C39 H39B 109.5 . .
H39A C39 H39B 109.5 . .
C37 C39 H39C 109.5 . .
H39A C39 H39C 109.5 . .
H39B C39 H39C 109.5 . .
C41 C40 C42 110.8(4) . .
C41 C40 Si2 112.0(3) . .
C42 C40 Si2 113.3(3) . .
C41 C40 H40 106.8 . .
C42 C40 H40 106.8 . .
Si2 C40 H40 106.8 . .
C40 C41 H41A 109.5 . .
C40 C41 H41B 109.5 . .
H41A C41 H41B 109.5 . .
C40 C41 H41C 109.5 . .
H41A C41 H41C 109.5 . .
H41B C41 H41C 109.5 . .
C40 C42 H42A 109.5 . .
C40 C42 H42B 109.5 . .
H42A C42 H42B 109.5 . .
C40 C42 H42C 109.5 . .
H42A C42 H42C 109.5 . .
H42B C42 H42C 109.5 . .
C44 C43 C45 110.7(4) . .
C44 C43 Si2 111.6(3) . .
C45 C43 Si2 111.5(3) . .
C44 C43 H43 107.6 . .
C45 C43 H43 107.6 . .
Si2 C43 H43 107.6 . .
C43 C44 H44A 109.5 . .
C43 C44 H44B 109.5 . .
H44A C44 H44B 109.5 . .
C43 C44 H44C 109.5 . .
H44A C44 H44C 109.5 . .
H44B C44 H44C 109.5 . .
C43 C45 H45A 109.5 . .
C43 C45 H45B 109.5 . .
H45A C45 H45B 109.5 . .
C43 C45 H45C 109.5 . .
H45A C45 H45C 109.5 . .
H45B C45 H45C 109.5 . .
C47 C46 C48 111.2(4) . .
C47 C46 Si3 113.9(3) . .
C48 C46 Si3 110.9(3) . .
C46 C47 H47A 109.5 . .
C46 C47 H47B 109.5 . .
H47A C47 H47B 109.5 . .
C46 C47 H47C 109.5 . .
H47A C47 H47C 109.5 . .
H47B C47 H47C 109.5 . .
C46 C48 H48A 109.5 . .
C46 C48 H48B 109.5 . .
H48A C48 H48B 109.5 . .
C46 C48 H48C 109.5 . .
H48A C48 H48C 109.5 . .
H48B C48 H48C 109.5 . .
C51 C49 C50 110.4(4) . .
C51 C49 Si3 109.9(3) . .
C50 C49 Si3 110.9(3) . .
C49 C50 H50A 109.5 . .
C49 C50 H50B 109.5 . .
H50A C50 H50B 109.5 . .
C49 C50 H50C 109.5 . .
H50A C50 H50C 109.5 . .
H50B C50 H50C 109.5 . .
C49 C51 H51A 109.5 . .
C49 C51 H51B 109.5 . .
H51A C51 H51B 109.5 . .
C49 C51 H51C 109.5 . .
H51A C51 H51C 109.5 . .
H51B C51 H51C 109.5 . .

loop_
_geom_bond_atom_site_label_1
_geom_bond_atom_site_label_2
_geom_bond_distance
_geom_bond_site_symmetry_2
Pd1 C1 2.073(4) .
Pd1 Si1 2.3669(12) .
Pd1 Si3 2.6358(12) .
Pd1 Pd4 2.7028(6) .
Pd2 C12 2.073(4) .
Pd2 Si2 2.3768(11) .
Pd2 Si1 2.6517(12) .
Pd2 Pd4 2.6990(8) .
Pd3 C23 2.073(4) .
Pd3 Si3 2.3693(12) .
Pd3 Si2 2.6659(13) .
Pd3 Pd4 2.7030(6) .
Pd4 Si2 2.2559(11) .
Pd4 Si3 2.2603(12) .
Pd4 Si1 2.2636(11) .
Si1 C34 1.915(4) .
Si1 C37 1.915(4) .
Si2 C40 1.908(4) .
Si2 C43 1.924(4) .
Si3 C46 1.919(4) .
Si3 C49 1.922(4) .
N1 C1 1.360(5) .
N1 C2 1.409(5) .
N1 C4 1.464(5) .
N2 C1 1.358(5) .
N2 C3 1.400(5) .
N2 C7 1.470(5) .
N3 C12 1.375(5) .
N3 C13 1.402(5) .
N3 C15 1.475(5) .
N4 C12 1.348(5) .
N4 C14 1.394(5) .
N4 C18 1.471(5) .
N5 C23 1.363(5) .
N5 C24 1.396(5) .
N5 C26 1.484(5) .
N6 C23 1.363(5) .
N6 C25 1.393(5) .
N6 C29 1.475(5) .
C2 C3 1.345(6) .
C2 C10 1.494(6) .
C3 C11 1.488(6) .
C4 C6 1.521(6) .
C4 C5 1.529(6) .
C4 H4 1.0000 .
C5 H5A 0.9800 .
C5 H5B 0.9800 .
C5 H5C 0.9800 .
C6 H6A 0.9800 .
C6 H6B 0.9800 .
C6 H6C 0.9800 .
C7 C8 1.514(6) .
C7 C9 1.519(6) .
C7 H7 1.0000 .
C8 H8A 0.9800 .
C8 H8B 0.9800 .
C8 H8C 0.9800 .
C9 H9A 0.9800 .
C9 H9B 0.9800 .
C9 H9C 0.9800 .
C10 H10A 0.9800 .
C10 H10B 0.9800 .
C10 H10C 0.9800 .
C11 H11A 0.9800 .
C11 H11B 0.9800 .
C11 H11C 0.9800 .
C13 C14 1.333(6) .
C13 C21 1.503(6) .
C14 C22 1.503(6) .
C15 C16 1.511(6) .
C15 C17 1.514(6) .
C15 H15 1.0000 .
C16 H16A 0.9800 .
C16 H16B 0.9800 .
C16 H16C 0.9800 .
C17 H17A 0.9800 .
C17 H17B 0.9800 .
C17 H17C 0.9800 .
C18 C19 1.512(6) .
C18 C20 1.522(6) .
C18 H18 1.0000 .
C19 H19A 0.9800 .
C19 H19B 0.9800 .
C19 H19C 0.9800 .
C20 H20A 0.9800 .
C20 H20B 0.9800 .
C20 H20C 0.9800 .
C21 H21A 0.9800 .
C21 H21B 0.9800 .
C21 H21C 0.9800 .
C22 H22A 0.9800 .
C22 H22B 0.9800 .
C22 H22C 0.9800 .
C24 C25 1.339(6) .
C24 C32 1.495(6) .
C25 C33 1.509(6) .
C26 C28 1.512(5) .
C26 C27 1.515(6) .
C26 H26 1.0000 .
C27 H27A 0.9800 .
C27 H27B 0.9800 .
C27 H27C 0.9800 .
C28 H28A 0.9800 .
C28 H28B 0.9800 .
C28 H28C 0.9800 .
C29 C30 1.521(6) .
C29 C31 1.521(6) .
C29 H29 1.0000 .
C30 H30A 0.9800 .
C30 H30B 0.9800 .
C30 H30C 0.9800 .
C31 H31A 0.9800 .
C31 H31B 0.9800 .
C31 H31C 0.9800 .
C32 H32A 0.9800 .
C32 H32B 0.9800 .
C32 H32C 0.9800 .
C33 H33A 0.9800 .
C33 H33B 0.9800 .
C33 H33C 0.9800 .
C34 C35 1.522(5) .
C34 C36 1.534(5) .
C34 H34 1.0000 .
C35 H35A 0.9800 .
C35 H35B 0.9800 .
C35 H35C 0.9800 .
C36 H36A 0.9800 .
C36 H36B 0.9800 .
C36 H36C 0.9800 .
C37 C38 1.530(6) .
C37 C39 1.533(6) .
C37 H37 1.0000 .
C38 H38A 0.9800 .
C38 H38B 0.9800 .
C38 H38C 0.9800 .
C39 H39A 0.9800 .
C39 H39B 0.9800 .
C39 H39C 0.9800 .
C40 C41 1.522(6) .
C40 C42 1.539(6) .
C40 H40 1.0000 .
C41 H41A 0.9800 .
C41 H41B 0.9800 .
C41 H41C 0.9800 .
C42 H42A 0.9800 .
C42 H42B 0.9800 .
C42 H42C 0.9800 .
C43 C44 1.529(6) .
C43 C45 1.529(6) .
C43 H43 1.0000 .
C44 H44A 0.9800 .
C44 H44B 0.9800 .
C44 H44C 0.9800 .
C45 H45A 0.9800 .
C45 H45B 0.9800 .
C45 H45C 0.9800 .
C46 C47 1.522(6) .
C46 C48 1.539(7) .
C47 H47A 0.9800 .
C47 H47B 0.9800 .
C47 H47C 0.9800 .
C48 H48A 0.9800 .
C48 H48B 0.9800 .
C48 H48C 0.9800 .
C49 C51 1.517(7) .
C49 C50 1.534(6) .
C50 H50A 0.9800 .
C50 H50B 0.9800 .
C50 H50C 0.9800 .
C51 H51A 0.9800 .
C51 H51B 0.9800 .
C51 H51C 0.9800 .

loop_
_geom_torsion_atom_site_label_1
_geom_torsion_atom_site_label_2
_geom_torsion_atom_site_label_3
_geom_torsion_atom_site_label_4
_geom_torsion
_geom_torsion_site_symmetry_1
_geom_torsion_site_symmetry_2
_geom_torsion_site_symmetry_3
_geom_torsion_site_symmetry_4
C3 N2 C1 N1 -0.4(4) . . . .
C7 N2 C1 N1 174.4(3) . . . .
C3 N2 C1 Pd1 175.4(3) . . . .
C7 N2 C1 Pd1 -9.8(5) . . . .
C2 N1 C1 N2 0.0(4) . . . .
C4 N1 C1 N2 -173.4(3) . . . .
C2 N1 C1 Pd1 -176.1(3) . . . .
C4 N1 C1 Pd1 10.5(5) . . . .
C1 N1 C2 C3 0.4(5) . . . .
C4 N1 C2 C3 173.1(4) . . . .
C1 N1 C2 C10 177.6(4) . . . .
C4 N1 C2 C10 -9.7(6) . . . .
N1 C2 C3 N2 -0.6(4) . . . .
C10 C2 C3 N2 -177.6(4) . . . .
N1 C2 C3 C11 177.7(4) . . . .
C10 C2 C3 C11 0.8(8) . . . .
C1 N2 C3 C2 0.7(5) . . . .
C7 N2 C3 C2 -173.6(4) . . . .
C1 N2 C3 C11 -177.7(4) . . . .
C7 N2 C3 C11 8.0(7) . . . .
C1 N1 C4 C6 102.1(4) . . . .
C2 N1 C4 C6 -70.0(5) . . . .
C1 N1 C4 C5 -128.8(4) . . . .
C2 N1 C4 C5 59.1(5) . . . .
C1 N2 C7 C8 130.4(4) . . . .
C3 N2 C7 C8 -55.8(5) . . . .
C1 N2 C7 C9 -101.7(4) . . . .
C3 N2 C7 C9 72.1(5) . . . .
C14 N4 C12 N3 0.2(4) . . . .
C18 N4 C12 N3 -178.9(3) . . . .
C14 N4 C12 Pd2 -177.9(3) . . . .
C18 N4 C12 Pd2 3.0(5) . . . .
C13 N3 C12 N4 -1.3(4) . . . .
C15 N3 C12 N4 -176.3(3) . . . .
C13 N3 C12 Pd2 176.9(3) . . . .
C15 N3 C12 Pd2 1.8(5) . . . .
C12 N3 C13 C14 2.0(5) . . . .
C15 N3 C13 C14 176.4(4) . . . .
C12 N3 C13 C21 -179.5(4) . . . .
C15 N3 C13 C21 -5.1(7) . . . .
N3 C13 C14 N4 -1.8(5) . . . .
C21 C13 C14 N4 179.8(4) . . . .
N3 C13 C14 C22 -179.5(5) . . . .
C21 C13 C14 C22 2.1(8) . . . .
C12 N4 C14 C13 1.0(5) . . . .
C18 N4 C14 C13 180.0(4) . . . .
C12 N4 C14 C22 178.8(4) . . . .
C18 N4 C14 C22 -2.2(7) . . . .
C12 N3 C15 C16 -126.7(4) . . . .
C13 N3 C15 C16 59.4(6) . . . .
C12 N3 C15 C17 104.8(4) . . . .
C13 N3 C15 C17 -69.2(5) . . . .
C12 N4 C18 C19 110.6(4) . . . .
C14 N4 C18 C19 -68.3(5) . . . .
C12 N4 C18 C20 -120.2(4) . . . .
C14 N4 C18 C20 60.9(5) . . . .
C24 N5 C23 N6 0.6(4) . . . .
C26 N5 C23 N6 -179.1(3) . . . .
C24 N5 C23 Pd3 -175.2(3) . . . .
C26 N5 C23 Pd3 5.0(5) . . . .
C25 N6 C23 N5 -0.3(4) . . . .
C29 N6 C23 N5 -176.2(3) . . . .
C25 N6 C23 Pd3 175.5(3) . . . .
C29 N6 C23 Pd3 -0.4(5) . . . .
C23 N5 C24 C25 -0.6(5) . . . .
C26 N5 C24 C25 179.0(4) . . . .
C23 N5 C24 C32 178.9(4) . . . .
C26 N5 C24 C32 -1.4(7) . . . .
N5 C24 C25 N6 0.4(5) . . . .
C32 C24 C25 N6 -179.1(4) . . . .
N5 C24 C25 C33 178.7(4) . . . .
C32 C24 C25 C33 -0.8(8) . . . .
C23 N6 C25 C24 -0.1(5) . . . .
C29 N6 C25 C24 175.4(4) . . . .
C23 N6 C25 C33 -178.4(4) . . . .
C29 N6 C25 C33 -3.0(7) . . . .
C23 N5 C26 C28 110.3(4) . . . .
C24 N5 C26 C28 -69.4(5) . . . .
C23 N5 C26 C27 -121.2(4) . . . .
C24 N5 C26 C27 59.2(5) . . . .
C23 N6 C29 C30 103.3(4) . . . .
C25 N6 C29 C30 -71.7(5) . . . .
C23 N6 C29 C31 -128.7(4) . . . .
C25 N6 C29 C31 56.2(5) . . . .
